data_7210702
loop_
_publ_author_name
'He, Xiang'
'Lu, Xiao-Peng'
'Ju, Zhan-Feng'
'Li, Chun-Ju'
'Zhang, Qi-Kai'
'Li, Ming-Xing'

_publ_section_title
;
 Syntheses, structures, and photoluminescent properties of ten
 metal--organic frameworks constructed by a flexible tetracarboxylate
 ligand
;
_journal_issue 14
_journal_name_full CrystEngComm
_journal_page_first 2731
_journal_paper_doi 10.1039/c3ce26864k
_journal_volume 15
_journal_year 2013
_chemical_formula_sum 'C96 H66 N4 O30 Zn2'
_chemical_formula_weight 1886.27
_chemical_name_systematic
;
?
;
_space_group_IT_number 2
_symmetry_cell_setting triclinic
_symmetry_space_group_name_Hall '-P 1'
_symmetry_space_group_name_H-M 'P -1'
_atom_sites_solution_hydrogens geom
_atom_sites_solution_primary direct
_atom_sites_solution_secondary difmap
_audit_creation_method SHELXL-97
_cell_angle_alpha 104.543(16)
_cell_angle_beta 93.056(14)
_cell_angle_gamma 101.711(14)
_cell_formula_units_Z 1
_cell_length_a 8.792(9)
_cell_length_b 15.468(16)
_cell_length_c 15.983(17)
_cell_measurement_temperature 296(2)
_cell_volume 2048(4)
_computing_structure_refinement 'SHELXL-97 (Sheldrick, 2008)'
_computing_structure_solution 'SHELXS-97 (Sheldrick, 2008)'
_diffrn_ambient_temperature 296(2)
_diffrn_measured_fraction_theta_full 0.918
_diffrn_measured_fraction_theta_max 0.918
_diffrn_radiation_monochromator graphite
_diffrn_radiation_source 'fine-focus sealed tube'
_diffrn_radiation_type MoK\a
_diffrn_radiation_wavelength 0.71073
_diffrn_reflns_av_R_equivalents 0.0457
_diffrn_reflns_av_sigmaI/netI 0.0967
_diffrn_reflns_limit_h_max 9
_diffrn_reflns_limit_h_min -10
_diffrn_reflns_limit_k_max 18
_diffrn_reflns_limit_k_min -18
_diffrn_reflns_limit_l_max 18
_diffrn_reflns_limit_l_min -8
_diffrn_reflns_number 8769
_diffrn_reflns_theta_full 25.00
_diffrn_reflns_theta_max 25.00
_diffrn_reflns_theta_min 2.17
_exptl_absorpt_coefficient_mu 0.680
_exptl_absorpt_correction_T_max 0.9502
_exptl_absorpt_correction_T_min 0.9383
_exptl_absorpt_correction_type multi-scan
_exptl_absorpt_process_details 'SADABS (Sheldrick,1996)'
_exptl_crystal_colour colorless
_exptl_crystal_density_diffrn 1.530
_exptl_crystal_density_method 'not measured'
_exptl_crystal_description block
_exptl_crystal_F_000 970
_exptl_crystal_size_max 0.10
_exptl_crystal_size_mid 0.08
_exptl_crystal_size_min 0.08
_refine_diff_density_max 0.381
_refine_diff_density_min -0.582
_refine_diff_density_rms 0.080
_refine_ls_extinction_coef 0.0039(9)
_refine_ls_extinction_expression Fc^*^=kFc[1+0.001xFc^2^\l^3^/sin(2\q)]^-1/4^
_refine_ls_extinction_method SHELXL
_refine_ls_goodness_of_fit_ref 0.875
_refine_ls_hydrogen_treatment mixed
_refine_ls_matrix_type full
_refine_ls_number_parameters 596
_refine_ls_number_reflns 6615
_refine_ls_number_restraints 0
_refine_ls_restrained_S_all 0.875
_refine_ls_R_factor_all 0.0961
_refine_ls_R_factor_gt 0.0582
_refine_ls_shift/su_max 0.000
_refine_ls_shift/su_mean 0.000
_refine_ls_structure_factor_coef Fsqd
_refine_ls_weighting_details 'calc w=1/[\s^2^(Fo^2^)+(0.1000P)^2^+0.0000P] where P=(Fo^2^+2Fc^2^)/3'
_refine_ls_weighting_scheme calc
_refine_ls_wR_factor_gt 0.1419
_refine_ls_wR_factor_ref 0.1694
_reflns_number_gt 4298
_reflns_number_total 6615
_reflns_threshold_expression >2sigma(I)
_cod_data_source_file c3ce26864k.txt
_cod_data_source_block 6
_cod_depositor_comments
;
The following automatic conversions were performed:

'_symmetry_cell_setting' value 'Triclinic' changed to 'triclinic'
according to /home/saulius/struct/CIF-dictionaries/cif_core.dic
dictionary named 'cif_core.dic' version 2.4.2 from 2011-04-26.

Automatic conversion script
Id: cif_fix_values 1891 2012-01-12 08:04:46Z andrius 
;
_cod_original_sg_symbol_H-M P-1
_cod_database_code 7210702

loop_
_symmetry_equiv_pos_as_xyz
'x, y, z'
'-x, -y, -z'

loop_
_atom_site_label
_atom_site_type_symbol
_atom_site_fract_x
_atom_site_fract_y
_atom_site_fract_z
_atom_site_U_iso_or_equiv
_atom_site_adp_type
_atom_site_occupancy
_atom_site_symmetry_multiplicity
_atom_site_calc_flag
_atom_site_refinement_flags
Zn1 Zn 0.89500(7) 0.01105(4) 0.27152(3) 0.0321(2) Uani 1 1 d .
O1 O 0.9369(4) 0.1562(2) 0.2355(2) 0.0439(9) Uani 1 1 d .
N1 N 0.8817(5) -0.0470(3) 0.1314(2) 0.0360(10) Uani 1 1 d .
N2 N 1.1177(5) -0.0154(2) 0.2558(2) 0.0338(10) Uani 1 1 d .
C1 C 0.7137(6) 0.2206(3) 0.2358(3) 0.0315(11) Uani 1 1 d .
C2 C 0.5584(6) 0.2140(3) 0.2487(3) 0.0349(12) Uani 1 1 d .
H2A H 0.5014 0.1626 0.2647 0.042 Uiso 1 1 calc R
C3 C 0.4861(6) 0.2827(3) 0.2381(3) 0.0355(12) Uani 1 1 d .
C4 C 0.5678(6) 0.3577(3) 0.2156(3) 0.0373(12) Uani 1 1 d .
H4A H 0.5173 0.4045 0.2085 0.045 Uiso 1 1 calc R
C5 C 0.7240(6) 0.3646(3) 0.2034(3) 0.0343(12) Uani 1 1 d .
C6 C 0.7989(6) 0.2953(3) 0.2123(3) 0.0339(11) Uani 1 1 d .
H6A H 0.9054 0.2992 0.2026 0.041 Uiso 1 1 calc R
C7 C 0.9488(6) 0.4463(3) 0.1534(3) 0.0427(13) Uani 1 1 d .
H7A H 1.0130 0.4209 0.1897 0.051 Uiso 1 1 calc R
H7B H 1.0012 0.5111 0.1605 0.051 Uiso 1 1 calc R
C8 C 0.9414(6) 0.3943(3) 0.0600(3) 0.0356(12) Uani 1 1 d .
C9 C 0.8139(7) 0.3824(4) 0.0016(3) 0.0553(16) Uani 1 1 d .
H9A H 0.7243 0.4032 0.0214 0.066 Uiso 1 1 calc R
C10 C 0.8137(7) 0.3409(4) -0.0852(3) 0.0568(16) Uani 1 1 d .
H10A H 0.7237 0.3328 -0.1244 0.068 Uiso 1 1 calc R
C11 C 0.9417(6) 0.3109(3) -0.1161(3) 0.0368(12) Uani 1 1 d .
C12 C 1.0682(7) 0.3193(4) -0.0575(3) 0.0536(16) Uani 1 1 d .
H12A H 1.1560 0.2963 -0.0772 0.064 Uiso 1 1 calc R
C13 C 1.0680(6) 0.3610(4) 0.0303(3) 0.0494(15) Uani 1 1 d .
H13A H 1.1559 0.3666 0.0701 0.059 Uiso 1 1 calc R
C14 C 0.9422(7) 0.2694(3) -0.2101(3) 0.0494(15) Uani 1 1 d .
H14A H 0.9896 0.2154 -0.2191 0.059 Uiso 1 1 calc R
H14B H 0.8339 0.2492 -0.2393 0.059 Uiso 1 1 calc R
C15 C 1.0619(6) 0.3100(3) -0.3302(3) 0.0344(12) Uani 1 1 d .
C16 C 0.9876(6) 0.2282(3) -0.3874(3) 0.0345(12) Uani 1 1 d .
H16A H 0.9085 0.1871 -0.3695 0.041 Uiso 1 1 calc R
C17 C 1.0284(6) 0.2056(3) -0.4716(3) 0.0310(11) Uani 1 1 d .
C18 C 1.1441(6) 0.2648(3) -0.4976(3) 0.0342(12) Uani 1 1 d .
H18A H 1.1740 0.2485 -0.5547 0.041 Uiso 1 1 calc R
C19 C 1.2174(6) 0.3487(3) -0.4396(3) 0.0307(11) Uani 1 1 d .
C20 C 1.1745(6) 0.3713(3) -0.3566(3) 0.0339(12) Uani 1 1 d .
H20A H 1.2221 0.4289 -0.3174 0.041 Uiso 1 1 calc R
C21 C 0.3153(6) 0.2773(4) 0.2474(3) 0.0416(13) Uani 1 1 d .
C22 C 0.7963(6) 0.1476(3) 0.2463(3) 0.0340(12) Uani 1 1 d .
C23 C 0.9485(6) 0.1181(3) -0.5325(3) 0.0365(12) Uani 1 1 d .
C24 C 1.3412(6) 0.4142(3) -0.4657(3) 0.0353(12) Uani 1 1 d .
C25 C 0.7640(7) -0.0634(4) 0.0708(3) 0.0503(15) Uani 1 1 d .
H25A H 0.6700 -0.0462 0.0877 0.060 Uiso 1 1 calc R
C26 C 0.7705(8) -0.1051(4) -0.0173(4) 0.0630(18) Uani 1 1 d .
H26A H 0.6825 -0.1169 -0.0590 0.076 Uiso 1 1 calc R
C27 C 0.9047(9) -0.1277(4) -0.0411(4) 0.0636(18) Uani 1 1 d .
H27A H 0.9122 -0.1546 -0.1007 0.076 Uiso 1 1 calc R
C28 C 1.0337(7) -0.1122(4) 0.0204(3) 0.0491(15) Uani 1 1 d .
C29 C 1.1772(8) -0.1372(4) 0.0011(4) 0.0544(16) Uani 1 1 d .
H29A H 1.1899 -0.1655 -0.0573 0.065 Uiso 1 1 calc R
C30 C 1.2937(7) -0.1220(4) 0.0628(4) 0.0539(16) Uani 1 1 d .
H30A H 1.3884 -0.1390 0.0474 0.065 Uiso 1 1 calc R
C31 C 1.2805(7) -0.0809(3) 0.1515(4) 0.0446(14) Uani 1 1 d .
C32 C 1.3966(7) -0.0656(4) 0.2192(4) 0.0543(15) Uani 1 1 d .
H32A H 1.4931 -0.0821 0.2072 0.065 Uiso 1 1 calc R
C33 C 1.3738(7) -0.0272(4) 0.3027(4) 0.0546(15) Uani 1 1 d .
H33A H 1.4521 -0.0183 0.3493 0.066 Uiso 1 1 calc R
C34 C 1.2330(6) -0.0012(3) 0.3183(3) 0.0416(13) Uani 1 1 d .
H34A H 1.2187 0.0280 0.3763 0.050 Uiso 1 1 calc R
C35 C 1.1417(6) -0.0544(3) 0.1727(3) 0.0334(11) Uani 1 1 d .
C36 C 1.0135(6) -0.0712(3) 0.1070(3) 0.0366(12) Uani 1 1 d .
C37 C 0.5917(5) -0.2259(3) 0.3129(3) 0.0307(11) Uani 1 1 d .
C38 C 0.5964(6) -0.2809(3) 0.2312(3) 0.0331(11) Uani 1 1 d .
H38A H 0.6610 -0.2578 0.1923 0.040 Uiso 1 1 calc R
C39 C 0.5078(5) -0.3692(3) 0.2057(3) 0.0293(11) Uani 1 1 d .
C40 C 0.4105(6) -0.4035(3) 0.2612(3) 0.0329(11) Uani 1 1 d .
H40A H 0.3505 -0.4647 0.2435 0.040 Uiso 1 1 calc R
C41 C 0.4019(6) -0.3478(3) 0.3419(3) 0.0318(11) Uani 1 1 d .
C42 C 0.4943(6) -0.2582(3) 0.3689(3) 0.0331(11) Uani 1 1 d .
H42A H 0.4900 -0.2201 0.4251 0.040 Uiso 1 1 calc R
C43 C 0.2040(6) -0.4601(3) 0.3715(3) 0.0384(12) Uani 1 1 d .
H43A H 0.2632 -0.5088 0.3553 0.046 Uiso 1 1 calc R
H43B H 0.1378 -0.4614 0.3189 0.046 Uiso 1 1 calc R
C44 C 0.1019(6) -0.4787(3) 0.4403(3) 0.0318(11) Uani 1 1 d .
C45 C -0.0048(6) -0.5607(4) 0.4217(3) 0.0438(14) Uani 1 1 d .
H45A H -0.0103 -0.6034 0.3666 0.053 Uiso 1 1 calc R
C46 C 0.1059(6) -0.4165(4) 0.5187(3) 0.0438(13) Uani 1 1 d .
H46A H 0.1767 -0.3584 0.5325 0.053 Uiso 1 1 calc R
C47 C 0.6920(6) -0.1308(3) 0.3408(3) 0.0357(12) Uani 1 1 d .
C48 C 0.5081(5) -0.4265(3) 0.1166(3) 0.0321(11) Uani 1 1 d .
O2 O 0.7192(4) 0.0782(2) 0.2651(2) 0.0458(9) Uani 1 1 d .
O3 O 0.2459(4) 0.2027(2) 0.2678(2) 0.0498(10) Uani 1 1 d .
H3A H 0.1489 0.1932 0.2553 0.075 Uiso 1 1 calc R
O4 O 0.2468(4) 0.3336(3) 0.2350(3) 0.0537(10) Uani 1 1 d .
O5 O 0.7982(4) 0.4429(2) 0.1842(2) 0.0441(9) Uani 1 1 d .
O6 O 1.0312(4) 0.3372(2) -0.2455(2) 0.0429(9) Uani 1 1 d .
O7 O 0.8352(5) 0.0710(3) -0.5043(2) 0.0654(13) Uani 1 1 d .
H7C H 0.7994 0.0209 -0.5417 0.098 Uiso 1 1 calc R
O8 O 0.9888(4) 0.0942(2) -0.6049(2) 0.0418(9) Uani 1 1 d .
O9 O 1.3793(4) 0.3892(2) -0.5424(2) 0.0503(10) Uani 1 1 d .
H9B H 1.4478 0.4313 -0.5514 0.075 Uiso 1 1 calc R
O10 O 1.4036(4) 0.4887(2) -0.4126(2) 0.0472(9) Uani 1 1 d .
O11 O 0.5730(4) -0.3900(2) 0.0614(2) 0.0484(10) Uani 1 1 d .
O12 O 0.4380(4) -0.5100(2) 0.0995(2) 0.0483(10) Uani 1 1 d .
H12B H 0.4411 -0.5357 0.0469 0.073 Uiso 1 1 calc R
O13 O 0.7778(4) -0.1061(2) 0.2864(2) 0.0404(9) Uani 1 1 d .
O14 O 0.6845(4) -0.0820(2) 0.4151(2) 0.0517(10) Uani 1 1 d .
O15 O 0.3103(4) -0.3735(2) 0.4014(2) 0.0419(9) Uani 1 1 d .

loop_
_atom_site_aniso_label
_atom_site_aniso_U_11
_atom_site_aniso_U_22
_atom_site_aniso_U_33
_atom_site_aniso_U_23
_atom_site_aniso_U_13
_atom_site_aniso_U_12
Zn1 0.0326(4) 0.0342(3) 0.0295(3) 0.0112(2) 0.0065(2) 0.0032(3)
O1 0.028(2) 0.053(2) 0.052(2) 0.0173(18) 0.0068(18) 0.0073(18)
N1 0.036(3) 0.040(2) 0.028(2) 0.0096(18) 0.000(2) 0.000(2)
N2 0.035(3) 0.031(2) 0.033(2) 0.0106(18) 0.0046(19) -0.0003(19)
C1 0.028(3) 0.032(3) 0.035(3) 0.013(2) 0.003(2) 0.003(2)
C2 0.029(3) 0.036(3) 0.038(3) 0.011(2) 0.003(2) 0.000(2)
C3 0.034(3) 0.039(3) 0.035(3) 0.011(2) 0.007(2) 0.010(2)
C4 0.040(4) 0.040(3) 0.035(3) 0.015(2) 0.007(2) 0.009(3)
C5 0.042(4) 0.031(3) 0.028(2) 0.008(2) 0.010(2) 0.002(2)
C6 0.031(3) 0.038(3) 0.029(3) 0.007(2) 0.008(2) 0.001(2)
C7 0.047(4) 0.037(3) 0.037(3) 0.005(2) 0.013(3) -0.005(3)
C8 0.042(3) 0.032(3) 0.032(3) 0.011(2) 0.010(2) 0.004(2)
C9 0.059(4) 0.082(4) 0.034(3) 0.012(3) 0.010(3) 0.040(4)
C10 0.066(4) 0.076(4) 0.034(3) 0.016(3) 0.003(3) 0.029(4)
C11 0.044(4) 0.040(3) 0.026(2) 0.012(2) 0.012(2) 0.002(3)
C12 0.043(4) 0.069(4) 0.040(3) 0.004(3) 0.018(3) 0.004(3)
C13 0.027(3) 0.062(4) 0.044(3) 0.004(3) -0.005(3) -0.006(3)
C14 0.069(4) 0.035(3) 0.039(3) 0.012(2) 0.024(3) -0.007(3)
C15 0.048(4) 0.033(3) 0.020(2) 0.005(2) 0.011(2) 0.006(2)
C16 0.036(3) 0.033(3) 0.029(3) 0.008(2) 0.006(2) -0.005(2)
C17 0.030(3) 0.033(3) 0.029(2) 0.010(2) 0.007(2) 0.001(2)
C18 0.035(3) 0.040(3) 0.026(2) 0.009(2) 0.007(2) 0.003(2)
C19 0.030(3) 0.030(2) 0.029(2) 0.010(2) 0.003(2) -0.001(2)
C20 0.042(3) 0.032(3) 0.026(2) 0.010(2) 0.004(2) 0.003(2)
C21 0.035(4) 0.046(3) 0.045(3) 0.018(3) 0.008(3) 0.003(3)
C22 0.031(3) 0.040(3) 0.027(2) 0.003(2) -0.001(2) 0.009(2)
C23 0.038(3) 0.039(3) 0.029(3) 0.009(2) 0.005(2) 0.000(2)
C24 0.040(3) 0.039(3) 0.029(3) 0.015(2) 0.006(2) 0.006(3)
C25 0.046(4) 0.055(3) 0.041(3) 0.010(3) -0.003(3) -0.002(3)
C26 0.068(5) 0.072(4) 0.039(3) 0.017(3) -0.009(3) -0.005(4)
C27 0.089(6) 0.064(4) 0.029(3) 0.008(3) 0.010(3) 0.001(4)
C28 0.068(4) 0.039(3) 0.040(3) 0.015(2) 0.016(3) 0.004(3)
C29 0.070(5) 0.050(3) 0.040(3) 0.003(3) 0.027(3) 0.011(3)
C30 0.050(4) 0.054(4) 0.057(4) 0.011(3) 0.029(3) 0.009(3)
C31 0.043(4) 0.039(3) 0.055(3) 0.016(3) 0.022(3) 0.007(3)
C32 0.034(4) 0.057(4) 0.075(4) 0.020(3) 0.013(3) 0.010(3)
C33 0.037(4) 0.061(4) 0.069(4) 0.022(3) 0.003(3) 0.014(3)
C34 0.038(4) 0.045(3) 0.039(3) 0.012(2) 0.002(3) 0.001(3)
C35 0.034(3) 0.028(2) 0.038(3) 0.010(2) 0.012(2) 0.002(2)
C36 0.044(4) 0.027(2) 0.034(3) 0.008(2) 0.011(3) -0.002(2)
C37 0.027(3) 0.030(2) 0.033(3) 0.009(2) 0.001(2) 0.002(2)
C38 0.032(3) 0.030(3) 0.034(3) 0.011(2) 0.003(2) -0.003(2)
C39 0.026(3) 0.035(3) 0.025(2) 0.010(2) 0.005(2) 0.000(2)
C40 0.033(3) 0.034(3) 0.030(3) 0.013(2) 0.007(2) -0.005(2)
C41 0.027(3) 0.040(3) 0.026(2) 0.012(2) 0.003(2) -0.001(2)
C42 0.034(3) 0.035(3) 0.024(2) 0.006(2) 0.000(2) -0.003(2)
C43 0.036(3) 0.040(3) 0.031(3) 0.007(2) 0.009(2) -0.009(2)
C44 0.026(3) 0.037(3) 0.030(2) 0.014(2) 0.004(2) -0.004(2)
C45 0.047(4) 0.048(3) 0.025(3) 0.002(2) 0.007(2) -0.005(3)
C46 0.040(4) 0.045(3) 0.036(3) 0.010(2) 0.007(3) -0.014(3)
C47 0.036(3) 0.034(3) 0.037(3) 0.012(2) 0.003(2) 0.002(2)
C48 0.022(3) 0.040(3) 0.029(2) 0.009(2) 0.002(2) -0.006(2)
O2 0.038(2) 0.040(2) 0.065(2) 0.0257(19) 0.0132(19) 0.0056(17)
O3 0.024(2) 0.057(2) 0.073(3) 0.030(2) 0.0024(19) 0.0024(18)
O4 0.044(3) 0.060(2) 0.069(3) 0.028(2) 0.010(2) 0.024(2)
O5 0.059(3) 0.0344(19) 0.040(2) 0.0127(16) 0.0224(18) 0.0032(18)
O6 0.062(3) 0.0349(18) 0.0266(17) 0.0076(14) 0.0210(17) -0.0037(17)
O7 0.084(3) 0.049(2) 0.037(2) -0.0043(18) 0.022(2) -0.030(2)
O8 0.044(2) 0.042(2) 0.0298(19) -0.0010(15) 0.0097(16) -0.0015(17)
O9 0.047(2) 0.056(2) 0.036(2) 0.0112(17) 0.0147(18) -0.0152(19)
O10 0.055(3) 0.040(2) 0.036(2) 0.0076(17) 0.0054(18) -0.0101(18)
O11 0.051(3) 0.055(2) 0.0305(19) 0.0123(17) 0.0156(17) -0.0129(19)
O12 0.062(3) 0.042(2) 0.0310(19) 0.0056(16) 0.0075(18) -0.0051(19)
O13 0.040(2) 0.0379(19) 0.0373(19) 0.0121(16) 0.0104(17) -0.0085(17)
O14 0.059(3) 0.035(2) 0.044(2) -0.0019(17) 0.0160(19) -0.0123(18)
O15 0.045(2) 0.044(2) 0.0273(18) 0.0069(15) 0.0137(16) -0.0113(17)

loop_
_atom_type_symbol
_atom_type_description
_atom_type_scat_dispersion_real
_atom_type_scat_dispersion_imag
_atom_type_scat_source
C C 0.0033 0.0016 'International Tables Vol C Tables 4.2.6.8 and 6.1.1.4'
N N 0.0061 0.0033 'International Tables Vol C Tables 4.2.6.8 and 6.1.1.4'
O O 0.0106 0.0060 'International Tables Vol C Tables 4.2.6.8 and 6.1.1.4'
Zn Zn 0.2839 1.4301 'International Tables Vol C Tables 4.2.6.8 and 6.1.1.4'
H H 0.0000 0.0000 'International Tables Vol C Tables 4.2.6.8 and 6.1.1.4'

loop_
_geom_angle_atom_site_label_1
_geom_angle_atom_site_label_2
_geom_angle_atom_site_label_3
_geom_angle
_geom_angle_site_symmetry_1
_geom_angle_site_symmetry_3
O13 Zn1 O2 100.87(16) . .
O13 Zn1 O8 107.23(14) . 1_556
O2 Zn1 O8 93.06(15) . 1_556
O13 Zn1 N2 101.59(15) . .
O2 Zn1 N2 156.49(14) . .
O8 Zn1 N2 86.86(15) 1_556 .
O13 Zn1 N1 91.36(15) . .
O2 Zn1 N1 95.20(15) . .
O8 Zn1 N1 157.84(15) 1_556 .
N2 Zn1 N1 77.45(16) . .
O13 Zn1 O1 157.79(14) . .
O2 Zn1 O1 58.07(13) . .
O8 Zn1 O1 82.70(14) 1_556 .
N2 Zn1 O1 98.71(14) . .
N1 Zn1 O1 84.30(14) . .
O13 Zn1 C22 129.90(17) . .
O2 Zn1 C22 29.27(14) . .
O8 Zn1 C22 87.08(15) 1_556 .
N2 Zn1 C22 127.47(16) . .
N1 Zn1 C22 90.13(15) . .
O1 Zn1 C22 28.80(13) . .
C22 O1 Zn1 81.6(3) . .
C25 N1 C36 117.9(4) . .
C25 N1 Zn1 129.6(4) . .
C36 N1 Zn1 112.5(3) . .
C34 N2 C35 117.9(4) . .
C34 N2 Zn1 126.8(3) . .
C35 N2 Zn1 115.2(3) . .
C2 C1 C6 121.0(4) . .
C2 C1 C22 121.2(4) . .
C6 C1 C22 117.8(5) . .
C1 C2 C3 119.5(5) . .
C1 C2 H2A 120.2 . .
C3 C2 H2A 120.2 . .
C4 C3 C2 120.7(5) . .
C4 C3 C21 117.4(4) . .
C2 C3 C21 121.9(5) . .
C3 C4 C5 119.7(5) . .
C3 C4 H4A 120.1 . .
C5 C4 H4A 120.1 . .
O5 C5 C4 116.0(4) . .
O5 C5 C6 123.4(5) . .
C4 C5 C6 120.6(5) . .
C1 C6 C5 118.4(5) . .
C1 C6 H6A 120.8 . .
C5 C6 H6A 120.8 . .
O5 C7 C8 113.2(4) . .
O5 C7 H7A 108.9 . .
C8 C7 H7A 108.9 . .
O5 C7 H7B 108.9 . .
C8 C7 H7B 108.9 . .
H7A C7 H7B 107.7 . .
C9 C8 C13 118.5(5) . .
C9 C8 C7 121.6(5) . .
C13 C8 C7 119.8(5) . .
C8 C9 C10 121.0(5) . .
C8 C9 H9A 119.5 . .
C10 C9 H9A 119.5 . .
C11 C10 C9 121.0(5) . .
C11 C10 H10A 119.5 . .
C9 C10 H10A 119.5 . .
C10 C11 C12 118.5(5) . .
C10 C11 C14 120.4(5) . .
C12 C11 C14 121.0(5) . .
C11 C12 C13 120.4(5) . .
C11 C12 H12A 119.8 . .
C13 C12 H12A 119.8 . .
C8 C13 C12 120.5(5) . .
C8 C13 H13A 119.7 . .
C12 C13 H13A 119.7 . .
O6 C14 C11 107.9(4) . .
O6 C14 H14A 110.1 . .
C11 C14 H14A 110.1 . .
O6 C14 H14B 110.1 . .
C11 C14 H14B 110.1 . .
H14A C14 H14B 108.4 . .
O6 C15 C16 123.8(4) . .
O6 C15 C20 115.8(4) . .
C16 C15 C20 120.5(4) . .
C15 C16 C17 119.8(4) . .
C15 C16 H16A 120.1 . .
C17 C16 H16A 120.1 . .
C18 C17 C16 120.2(4) . .
C18 C17 C23 120.2(4) . .
C16 C17 C23 119.5(4) . .
C17 C18 C19 119.7(4) . .
C17 C18 H18A 120.1 . .
C19 C18 H18A 120.1 . .
C20 C19 C18 119.7(4) . .
C20 C19 C24 119.2(4) . .
C18 C19 C24 121.1(4) . .
C19 C20 C15 120.1(4) . .
C19 C20 H20A 120.0 . .
C15 C20 H20A 120.0 . .
O4 C21 O3 122.9(5) . .
O4 C21 C3 123.9(5) . .
O3 C21 C3 113.2(4) . .
O1 C22 O2 121.9(5) . .
O1 C22 C1 119.7(5) . .
O2 C22 C1 118.4(5) . .
O1 C22 Zn1 69.6(3) . .
O2 C22 Zn1 52.3(2) . .
C1 C22 Zn1 170.7(4) . .
O8 C23 O7 123.8(5) . .
O8 C23 C17 120.8(5) . .
O7 C23 C17 115.5(4) . .
O10 C24 O9 123.7(5) . .
O10 C24 C19 119.6(4) . .
O9 C24 C19 116.7(4) . .
N1 C25 C26 123.2(6) . .
N1 C25 H25A 118.4 . .
C26 C25 H25A 118.4 . .
C27 C26 C25 118.2(6) . .
C27 C26 H26A 120.9 . .
C25 C26 H26A 120.9 . .
C26 C27 C28 121.1(5) . .
C26 C27 H27A 119.4 . .
C28 C27 H27A 119.4 . .
C27 C28 C36 115.9(6) . .
C27 C28 C29 124.6(5) . .
C36 C28 C29 119.5(6) . .
C30 C29 C28 121.5(5) . .
C30 C29 H29A 119.3 . .
C28 C29 H29A 119.3 . .
C29 C30 C31 121.7(6) . .
C29 C30 H30A 119.2 . .
C31 C30 H30A 119.2 . .
C32 C31 C35 117.3(5) . .
C32 C31 C30 124.3(5) . .
C35 C31 C30 118.4(5) . .
C33 C32 C31 120.7(5) . .
C33 C32 H32A 119.6 . .
C31 C32 H32A 119.6 . .
C32 C33 C34 118.5(6) . .
C32 C33 H33A 120.8 . .
C34 C33 H33A 120.8 . .
N2 C34 C33 123.0(5) . .
N2 C34 H34A 118.5 . .
C33 C34 H34A 118.5 . .
N2 C35 C31 122.6(5) . .
N2 C35 C36 116.6(4) . .
C31 C35 C36 120.7(5) . .
N1 C36 C28 123.7(5) . .
N1 C36 C35 118.2(4) . .
C28 C36 C35 118.2(5) . .
C38 C37 C42 120.1(4) . .
C38 C37 C47 119.6(4) . .
C42 C37 C47 120.3(4) . .
C39 C38 C37 120.1(4) . .
C39 C38 H38A 119.9 . .
C37 C38 H38A 119.9 . .
C38 C39 C40 120.7(4) . .
C38 C39 C48 119.8(4) . .
C40 C39 C48 119.3(4) . .
C41 C40 C39 119.3(4) . .
C41 C40 H40A 120.4 . .
C39 C40 H40A 120.4 . .
O15 C41 C40 124.5(4) . .
O15 C41 C42 115.2(4) . .
C40 C41 C42 120.2(4) . .
C37 C42 C41 119.5(4) . .
C37 C42 H42A 120.3 . .
C41 C42 H42A 120.3 . .
O15 C43 C44 111.1(4) . .
O15 C43 H43A 109.4 . .
C44 C43 H43A 109.4 . .
O15 C43 H43B 109.4 . .
C44 C43 H43B 109.4 . .
H43A C43 H43B 108.0 . .
C45 C44 C46 118.7(4) . .
C45 C44 C43 117.9(4) . .
C46 C44 C43 123.4(4) . .
C44 C45 C46 121.9(5) . 2_546
C44 C45 H45A 119.1 . .
C46 C45 H45A 119.1 2_546 .
C44 C46 C45 119.4(5) . 2_546
C44 C46 H46A 120.3 . .
C45 C46 H46A 120.3 2_546 .
O14 C47 O13 125.0(5) . .
O14 C47 C37 118.3(4) . .
O13 C47 C37 116.7(4) . .
O11 C48 O12 123.7(4) . .
O11 C48 C39 119.1(4) . .
O12 C48 C39 117.1(4) . .
C22 O2 Zn1 98.4(3) . .
C21 O3 H3A 109.5 . .
C5 O5 C7 118.6(4) . .
C15 O6 C14 117.5(4) . .
C23 O7 H7C 109.5 . .
C23 O8 Zn1 139.4(4) . 1_554
C24 O9 H9B 109.5 . .
C48 O12 H12B 109.5 . .
C47 O13 Zn1 136.2(3) . .
C41 O15 C43 115.6(4) . .

loop_
_geom_bond_atom_site_label_1
_geom_bond_atom_site_label_2
_geom_bond_distance
_geom_bond_site_symmetry_2
Zn1 O13 1.972(4) .
Zn1 O2 2.041(4) .
Zn1 O8 2.087(4) 1_556
Zn1 N2 2.095(4) .
Zn1 N1 2.181(4) .
Zn1 O1 2.418(4) .
Zn1 C22 2.552(5) .
O1 C22 1.243(6) .
N1 C25 1.318(6) .
N1 C36 1.336(6) .
N2 C34 1.328(6) .
N2 C35 1.361(6) .
C1 C2 1.379(7) .
C1 C6 1.390(6) .
C1 C22 1.498(6) .
C2 C3 1.385(6) .
C2 H2A 0.9500 .
C3 C4 1.374(7) .
C3 C21 1.504(7) .
C4 C5 1.384(7) .
C4 H4A 0.9500 .
C5 O5 1.370(5) .
C5 C6 1.398(7) .
C6 H6A 0.9500 .
C7 O5 1.432(6) .
C7 C8 1.499(6) .
C7 H7A 0.9900 .
C7 H7B 0.9900 .
C8 C9 1.371(7) .
C8 C13 1.377(7) .
C9 C10 1.374(7) .
C9 H9A 0.9500 .
C10 C11 1.371(7) .
C10 H10A 0.9500 .
C11 C12 1.379(7) .
C11 C14 1.480(6) .
C12 C13 1.389(7) .
C12 H12A 0.9500 .
C13 H13A 0.9500 .
C14 O6 1.429(5) .
C14 H14A 0.9900 .
C14 H14B 0.9900 .
C15 O6 1.372(5) .
C15 C16 1.372(6) .
C15 C20 1.386(6) .
C16 C17 1.389(6) .
C16 H16A 0.9500 .
C17 C18 1.380(6) .
C17 C23 1.467(7) .
C18 C19 1.397(6) .
C18 H18A 0.9500 .
C19 C20 1.378(6) .
C19 C24 1.483(6) .
C20 H20A 0.9500 .
C21 O4 1.203(6) .
C21 O3 1.317(6) .
C22 O2 1.261(6) .
C23 O8 1.218(5) .
C23 O7 1.283(6) .
C24 O10 1.246(6) .
C24 O9 1.274(5) .
C25 C26 1.404(8) .
C25 H25A 0.9500 .
C26 C27 1.345(9) .
C26 H26A 0.9500 .
C27 C28 1.401(8) .
C27 H27A 0.9500 .
C28 C36 1.406(7) .
C28 C29 1.420(8) .
C29 C30 1.325(8) .
C29 H29A 0.9500 .
C30 C31 1.422(7) .
C30 H30A 0.9500 .
C31 C32 1.388(8) .
C31 C35 1.396(7) .
C32 C33 1.361(8) .
C32 H32A 0.9500 .
C33 C34 1.394(7) .
C33 H33A 0.9500 .
C34 H34A 0.9500 .
C35 C36 1.435(7) .
C37 C38 1.377(6) .
C37 C42 1.384(6) .
C37 C47 1.497(6) .
C38 C39 1.376(6) .
C38 H38A 0.9500 .
C39 C40 1.390(6) .
C39 C48 1.477(6) .
C40 C41 1.376(6) .
C40 H40A 0.9500 .
C41 O15 1.361(5) .
C41 C42 1.404(6) .
C42 H42A 0.9500 .
C43 O15 1.421(5) .
C43 C44 1.503(6) .
C43 H43A 0.9900 .
C43 H43B 0.9900 .
C44 C45 1.370(6) .
C44 C46 1.369(7) .
C45 C46 1.397(7) 2_546
C45 H45A 0.9500 .
C46 C45 1.397(7) 2_546
C46 H46A 0.9500 .
C47 O14 1.250(6) .
C47 O13 1.261(5) .
C48 O11 1.263(5) .
C48 O12 1.267(6) .
O3 H3A 0.8400 .
O7 H7C 0.8400 .
O8 Zn1 2.087(4) 1_554
O9 H9B 0.8400 .
O12 H12B 0.8400 .
